data_7215173
loop_
_publ_author_name
'Downie, Lewis J.'
'Thompson, Stephen P.'
'Tang, Chiu C.'
'Parsons, Simon'
'Lightfoot, Philip'

_publ_section_title
;
 Re-entrant structural phase transition in a frustrated kagome magnet,
 Rb2SnCu3F12
;
_journal_issue 37
_journal_name_full CrystEngComm
_journal_page_first 7426
_journal_paper_doi 10.1039/c3ce41422a
_journal_volume 15
_journal_year 2013
_chemical_formula_moiety Rb2SnCu3F12
_chemical_formula_sum 'Cu3 F12 Rb2 Sn'
_chemical_formula_weight 708.26
_chemical_melting_point ?
_chemical_name_common Rb2SnCu3F12
_chemical_name_systematic
;
 ?
;
_space_group_IT_number 148
_symmetry_cell_setting trigonal
_symmetry_space_group_name_Hall '-R 3'
_symmetry_space_group_name_H-M 'R -3 :H'
_atom_sites_solution_hydrogens none
_atom_sites_solution_primary direct
_atom_sites_solution_secondary difmap
_audit_creation_method SHELXL-97
_cell_angle_alpha 90.00
_cell_angle_beta 90.00
_cell_angle_gamma 120.00
_cell_formula_units_Z 12
_cell_length_a 13.8636(3)
_cell_length_b 13.8636(4)
_cell_length_c 20.1758(4)
_cell_measurement_reflns_used 7705
_cell_measurement_temperature 140
_cell_measurement_theta_max 29.89
_cell_measurement_theta_min 3.03
_cell_volume 3358.25(14)
_computing_cell_refinement
;
CrystalClear-SM Expert 2.0 r2 (Rigaku, 2009)
;
_computing_data_collection
;
CrystalClear-SM Expert 2.0 r2 (Rigaku, 2009)
;
_computing_data_reduction
;
CrystalClear-SM Expert 2.0 r2 (Rigaku, 2009)
;
_computing_structure_refinement 'SHELXL-97 (Sheldrick, 2008)'
_diffrn_ambient_temperature 140
_diffrn_detector_area_resol_mean 13.6612
_diffrn_measured_fraction_theta_full 1.000
_diffrn_measured_fraction_theta_max 0.987
_diffrn_measurement_device_type
;
Rigaku Mercury2 (2x2 bin mode)
;
_diffrn_measurement_method 'profile data from \w-scans'
_diffrn_radiation_monochromator graphite
_diffrn_radiation_source 'fine-focus sealed tube'
_diffrn_radiation_type MoK\a
_diffrn_radiation_wavelength 0.71073
_diffrn_reflns_av_R_equivalents 0.0478
_diffrn_reflns_av_sigmaI/netI 0.0448
_diffrn_reflns_limit_h_max 16
_diffrn_reflns_limit_h_min -16
_diffrn_reflns_limit_k_max 19
_diffrn_reflns_limit_k_min -17
_diffrn_reflns_limit_l_max 27
_diffrn_reflns_limit_l_min -28
_diffrn_reflns_number 17879
_diffrn_reflns_theta_full 25.00
_diffrn_reflns_theta_max 29.99
_diffrn_reflns_theta_min 1.97
_exptl_absorpt_coefficient_mu 16.604
_exptl_absorpt_correction_T_max 1.000
_exptl_absorpt_correction_T_min 0.473
_exptl_absorpt_correction_type multi-scan
_exptl_crystal_colour Colourless
_exptl_crystal_density_diffrn 4.203
_exptl_crystal_density_meas ?
_exptl_crystal_density_method 'not measured'
_exptl_crystal_description Platelet
_exptl_crystal_F_000 3828.0
_exptl_crystal_size_max 0.19
_exptl_crystal_size_mid 0.10
_exptl_crystal_size_min 0.04
_refine_diff_density_max 1.514
_refine_diff_density_min -2.492
_refine_diff_density_rms 0.314
_refine_ls_extinction_coef 0.000069(11)
_refine_ls_extinction_expression Fc^*^=kFc[1+0.001xFc^2^\l^3^/sin(2\q)]^-1/4^
_refine_ls_extinction_method SHELXL
_refine_ls_goodness_of_fit_ref 1.161
_refine_ls_hydrogen_treatment none
_refine_ls_matrix_type full
_refine_ls_number_parameters 112
_refine_ls_number_reflns 2156
_refine_ls_number_restraints 0
_refine_ls_restrained_S_all 1.161
_refine_ls_R_factor_all 0.0638
_refine_ls_R_factor_gt 0.0562
_refine_ls_shift/su_max 0.180
_refine_ls_shift/su_mean 0.004
_refine_ls_structure_factor_coef Fsqd
_refine_ls_weighting_details 'calc w=1/[\s^2^(Fo^2^)+(0.0000P)^2^+257.0710P] where P=(Fo^2^+2Fc^2^)/3'
_refine_ls_weighting_scheme calc
_refine_ls_wR_factor_gt 0.1132
_refine_ls_wR_factor_ref 0.1163
_reflns_number_gt 1923
_reflns_number_total 2156
_reflns_threshold_expression >2\s(I)
_cod_data_source_file c3ce41422a_4.cif
_cod_data_source_block
;
;
_cod_depositor_comments
;
The following automatic conversions were performed:

'_chemical_melting_point' value 'not measured' was changed to '?' -
the value is undefined or not given.

'_symmetry_cell_setting' value
'TRIGONAL' changed to 'trigonal' according to
/usr/data/users/saulius/automatic-downloads/retrospective/RSC/lib/dictionaries/cif_core.dic
dictionary named 'cif_core.dic' version 2.4.2 from
2011-04-26.

'_exptl_absorpt_correction_type' value 'Multi-scan'
changed to 'multi-scan' according to
/usr/data/users/saulius/automatic-downloads/retrospective/RSC/lib/dictionaries/cif_core.dic
dictionary named 'cif_core.dic' version 2.4.2 from 2011-04-26.

Automatic conversion script
Id: cif_fix_values 2281 2013-09-26 08:29:07Z andrius 

The following automatic conversions were performed:

'_exptl_crystal_density_meas' value 'not measured' was changed to '?'
- the value is perceived as not measured.

Automatic conversion script
Id: cif_fix_values 3008 2015-01-20 13:52:24Z robertas 
;
_cod_original_sg_symbol_H-M 'R -3'
_cod_original_formula_sum 'Cu3 F12 Rb2 Sn1'
_cod_database_code 7215173

loop_
_symmetry_equiv_pos_as_xyz
'x, y, z'
'-y, x-y, z'
'-x+y, -x, z'
'x+2/3, y+1/3, z+1/3'
'-y+2/3, x-y+1/3, z+1/3'
'-x+y+2/3, -x+1/3, z+1/3'
'x+1/3, y+2/3, z+2/3'
'-y+1/3, x-y+2/3, z+2/3'
'-x+y+1/3, -x+2/3, z+2/3'
'-x, -y, -z'
'y, -x+y, -z'
'x-y, x, -z'
'-x+2/3, -y+1/3, -z+1/3'
'y+2/3, -x+y+1/3, -z+1/3'
'x-y+2/3, x+1/3, -z+1/3'
'-x+1/3, -y+2/3, -z+2/3'
'y+1/3, -x+y+2/3, -z+2/3'
'x-y+1/3, x+2/3, -z+2/3'

loop_
_atom_site_label
_atom_site_type_symbol
_atom_site_fract_x
_atom_site_fract_y
_atom_site_fract_z
_atom_site_U_iso_or_equiv
_atom_site_adp_type
_atom_site_occupancy
_atom_site_symmetry_multiplicity
_atom_site_calc_flag
_atom_site_refinement_flags
_atom_site_disorder_assembly
_atom_site_disorder_group
Rb1 Rb 0.6667 0.3333 -0.06643(14) 0.0240(6) Uani 1 3 d S . .
Rb2 Rb 0.33645(11) 0.16708(8) 0.06369(5) 0.0186(3) Uani 1 1 d . . .
Sn1 Sn 0.5000 0.0000 0.0000 0.0079(2) Uani 1 2 d S . .
Sn2 Sn 0.6667 0.3333 0.3333 0.0092(4) Uani 1 6 d S . .
Cu1 Cu 0.59474(13) 0.16520(15) 0.16962(8) 0.0137(3) Uani 1 1 d . . .
Cu2 Cu 0.35099(9) -0.07333(13) 0.17625(5) 0.0080(3) Uani 1 1 d . . .
F1 F 0.6495(5) 0.0636(7) 0.1723(3) 0.0152(14) Uani 1 1 d . A .
F2 F 0.7423(7) 0.2777(6) 0.1445(4) 0.0240(19) Uani 1 1 d . A .
F3 F 0.4554(7) 0.0650(7) 0.2116(4) 0.0286(18) Uani 1 1 d . . .
F4 F 0.7879(5) 0.4446(5) 0.2778(3) 0.0052(12) Uani 1 1 d . . .
F5 F 0.4491(12) 0.0881(11) -0.0460(4) 0.062(4) Uani 1 1 d . A .
F8 F 0.2472(6) -0.2164(7) 0.1466(4) 0.0232(18) Uani 1 1 d . . .
F6A F 0.4613(9) 0.0396(9) 0.0857(4) 0.013(2) Uiso 0.623(16) 1 d P A 1
F7A F 0.6398(10) 0.1400(11) -0.0018(7) 0.027(3) Uiso 0.623(16) 1 d P A 1
F6B F 0.392(2) -0.013(2) 0.0651(12) 0.036(6) Uiso 0.377(16) 1 d P A 2
F7B F 0.607(2) 0.127(2) 0.0487(11) 0.034(6) Uiso 0.377(16) 1 d P A 2

loop_
_atom_site_aniso_label
_atom_site_aniso_U_11
_atom_site_aniso_U_22
_atom_site_aniso_U_33
_atom_site_aniso_U_23
_atom_site_aniso_U_13
_atom_site_aniso_U_12
Rb1 0.0174(8) 0.0174(8) 0.0372(14) 0.000 0.000 0.0087(4)
Rb2 0.0132(7) 0.0137(5) 0.0270(5) -0.0043(4) -0.0024(5) 0.0053(4)
Sn1 0.0098(4) 0.0108(6) 0.0051(4) -0.0006(4) -0.0010(3) 0.0068(4)
Sn2 0.0107(6) 0.0107(6) 0.0062(8) 0.000 0.000 0.0053(3)
Cu1 0.0120(7) 0.0147(6) 0.0145(6) -0.0062(5) -0.0045(7) 0.0068(6)
Cu2 0.0033(5) 0.0100(7) 0.0097(5) 0.0020(6) -0.0012(4) 0.0024(6)
F1 0.008(3) 0.026(4) 0.019(3) -0.014(3) -0.001(2) 0.014(3)
F2 0.026(4) 0.006(4) 0.027(4) -0.003(3) 0.020(3) -0.002(3)
F3 0.009(4) 0.025(4) 0.055(5) -0.013(4) -0.004(4) 0.011(3)
F4 0.007(3) 0.000(2) 0.006(3) 0.008(2) 0.008(2) 0.000(2)
F5 0.141(12) 0.081(8) 0.023(4) -0.014(5) -0.025(6) 0.100(9)
F8 0.003(3) 0.008(3) 0.048(5) -0.008(3) 0.000(3) -0.006(3)

loop_
_atom_type_symbol
_atom_type_description
_atom_type_scat_dispersion_real
_atom_type_scat_dispersion_imag
_atom_type_scat_source
Rb Rb -0.9393 2.9676 'International Tables Vol C Tables 4.2.6.8 and 6.1.1.4'
Sn Sn -0.6537 1.4246 'International Tables Vol C Tables 4.2.6.8 and 6.1.1.4'
Cu Cu 0.3201 1.2651 'International Tables Vol C Tables 4.2.6.8 and 6.1.1.4'
F F 0.0171 0.0103 'International Tables Vol C Tables 4.2.6.8 and 6.1.1.4'

loop_
_geom_angle_atom_site_label_1
_geom_angle_atom_site_label_2
_geom_angle_atom_site_label_3
_geom_angle
_geom_angle_site_symmetry_1
_geom_angle_site_symmetry_3
F7A Rb1 F7A 100.5(4) . 2_655
F7A Rb1 F7A 100.5(4) . 3_665
F7A Rb1 F7A 100.5(4) 2_655 3_665
F7A Rb1 F8 68.2(3) . 10_655
F7A Rb1 F8 102.9(3) 2_655 10_655
F7A Rb1 F8 155.5(3) 3_665 10_655
F7A Rb1 F8 102.9(3) . 12
F7A Rb1 F8 155.5(3) 2_655 12
F7A Rb1 F8 68.2(3) 3_665 12
F8 Rb1 F8 92.5(2) 10_655 12
F7A Rb1 F8 155.5(3) . 11_665
F7A Rb1 F8 68.2(3) 2_655 11_665
F7A Rb1 F8 102.9(3) 3_665 11_665
F8 Rb1 F8 92.5(2) 10_655 11_665
F8 Rb1 F8 92.5(2) 12 11_665
F7A Rb1 F5 71.8(3) . 2_655
F7A Rb1 F5 48.5(3) 2_655 2_655
F7A Rb1 F5 143.0(3) 3_665 2_655
F8 Rb1 F5 56.3(2) 10_655 2_655
F8 Rb1 F5 148.4(2) 12 2_655
F8 Rb1 F5 85.0(2) 11_665 2_655
F7A Rb1 F5 48.5(3) . .
F7A Rb1 F5 143.0(3) 2_655 .
F7A Rb1 F5 71.8(3) 3_665 .
F8 Rb1 F5 85.0(2) 10_655 .
F8 Rb1 F5 56.3(2) 12 .
F8 Rb1 F5 148.4(2) 11_665 .
F5 Rb1 F5 118.41(6) 2_655 .
F7A Rb1 F5 143.0(3) . 3_665
F7A Rb1 F5 71.8(3) 2_655 3_665
F7A Rb1 F5 48.5(3) 3_665 3_665
F8 Rb1 F5 148.4(2) 10_655 3_665
F8 Rb1 F5 85.0(2) 12 3_665
F8 Rb1 F5 56.3(2) 11_665 3_665
F5 Rb1 F5 118.41(6) 2_655 3_665
F5 Rb1 F5 118.41(6) . 3_665
F7A Rb1 F8 148.9(3) . 7_554
F7A Rb1 F8 110.5(3) 2_655 7_554
F7A Rb1 F8 76.5(3) 3_665 7_554
F8 Rb1 F8 101.8(2) 10_655 7_554
F8 Rb1 F8 46.81(10) 12 7_554
F8 Rb1 F8 46.81(10) 11_665 7_554
F5 Rb1 F8 128.4(2) 2_655 7_554
F5 Rb1 F8 102.88(19) . 7_554
F5 Rb1 F8 54.81(19) 3_665 7_554
F7A Rb1 F8 76.5(3) . 8_544
F7A Rb1 F8 148.9(3) 2_655 8_544
F7A Rb1 F8 110.5(3) 3_665 8_544
F8 Rb1 F8 46.81(10) 10_655 8_544
F8 Rb1 F8 46.81(10) 12 8_544
F8 Rb1 F8 101.8(2) 11_665 8_544
F5 Rb1 F8 102.88(19) 2_655 8_544
F5 Rb1 F8 54.81(19) . 8_544
F5 Rb1 F8 128.4(2) 3_665 8_544
F8 Rb1 F8 75.9(2) 7_554 8_544
F7A Rb1 F8 110.5(3) . 9_654
F7A Rb1 F8 76.5(3) 2_655 9_654
F7A Rb1 F8 148.9(3) 3_665 9_654
F8 Rb1 F8 46.81(10) 10_655 9_654
F8 Rb1 F8 101.8(2) 12 9_654
F8 Rb1 F8 46.81(10) 11_665 9_654
F5 Rb1 F8 54.81(19) 2_655 9_654
F5 Rb1 F8 128.4(2) . 9_654
F5 Rb1 F8 102.88(19) 3_665 9_654
F8 Rb1 F8 75.9(2) 7_554 9_654
F8 Rb1 F8 75.9(2) 8_544 9_654
F7A Rb2 F4 143.4(3) 3_665 14_455
F7A Rb2 F7B 21.9(5) 3_665 3_665
F4 Rb2 F7B 156.3(5) 14_455 3_665
F7A Rb2 F2 73.3(3) 3_665 3_665
F4 Rb2 F2 143.3(2) 14_455 3_665
F7B Rb2 F2 57.2(5) 3_665 3_665
F7A Rb2 F6B 112.3(6) 3_665 .
F4 Rb2 F6B 84.8(5) 14_455 .
F7B Rb2 F6B 117.0(7) 3_665 .
F2 Rb2 F6B 76.6(5) 3_665 .
F7A Rb2 F1 155.5(3) 3_665 15_445
F4 Rb2 F1 60.47(18) 14_455 15_445
F7B Rb2 F1 139.1(5) 3_665 15_445
F2 Rb2 F1 83.0(2) 3_665 15_445
F6B Rb2 F1 54.6(5) . 15_445
F7A Rb2 F3 96.9(3) 3_665 13
F4 Rb2 F3 77.4(2) 14_455 13
F7B Rb2 F3 86.3(5) 3_665 13
F2 Rb2 F3 103.18(19) 3_665 13
F6B Rb2 F3 149.0(5) . 13
F1 Rb2 F3 94.3(2) 15_445 13
F7A Rb2 F6A 101.3(3) 3_665 .
F4 Rb2 F6A 101.7(3) 14_455 .
F7B Rb2 F6A 101.2(6) 3_665 .
F2 Rb2 F6A 58.5(3) 3_665 .
F6B Rb2 F6A 18.3(5) . .
F1 Rb2 F6A 59.8(3) 15_445 .
F3 Rb2 F6A 148.2(2) 13 .
F7A Rb2 F1 76.7(3) 3_665 3_665
F4 Rb2 F1 121.8(2) 14_455 3_665
F7B Rb2 F1 55.5(5) 3_665 3_665
F2 Rb2 F1 51.94(18) 3_665 3_665
F6B Rb2 F1 123.6(5) . 3_665
F1 Rb2 F1 93.66(15) 15_445 3_665
F3 Rb2 F1 51.7(2) 13 3_665
F6A Rb2 F1 107.7(2) . 3_665
F7A Rb2 F5 72.7(3) 3_665 .
F4 Rb2 F5 100.2(3) 14_455 .
F7B Rb2 F5 89.0(6) 3_665 .
F2 Rb2 F5 90.9(3) 3_665 .
F6B Rb2 F5 48.7(5) . .
F1 Rb2 F5 102.2(2) 15_445 .
F3 Rb2 F5 159.5(2) 13 .
F6A Rb2 F5 52.4(2) . .
F1 Rb2 F5 137.5(3) 3_665 .
F7A Rb2 F2 142.7(3) 3_665 15_445
F4 Rb2 F2 52.68(17) 14_455 15_445
F7B Rb2 F2 125.2(5) 3_665 15_445
F2 Rb2 F2 100.1(2) 3_665 15_445
F6B Rb2 F2 101.1(5) . 15_445
F1 Rb2 F2 46.95(17) 15_445 15_445
F3 Rb2 F2 47.95(19) 13 15_445
F6A Rb2 F2 106.0(2) . 15_445
F1 Rb2 F2 71.17(17) 3_665 15_445
F5 Rb2 F2 144.6(3) . 15_445
F7A Rb2 F4 94.5(3) 3_665 7_444
F4 Rb2 F4 48.99(19) 14_455 7_444
F7B Rb2 F4 110.3(5) 3_665 7_444
F2 Rb2 F4 167.5(2) 3_665 7_444
F6B Rb2 F4 111.2(5) . 7_444
F1 Rb2 F4 109.37(16) 15_445 7_444
F3 Rb2 F4 75.38(18) 13 7_444
F6A Rb2 F4 128.3(2) . 7_444
F1 Rb2 F4 123.82(18) 3_665 7_444
F5 Rb2 F4 87.6(2) . 7_444
F2 Rb2 F4 88.18(15) 15_445 7_444
F7B Sn1 F7B 180(2) 10_655 .
F7B Sn1 F5 91.5(9) 10_655 10_655
F7B Sn1 F5 88.5(9) . 10_655
F7B Sn1 F5 88.5(9) 10_655 .
F7B Sn1 F5 91.5(9) . .
F5 Sn1 F5 180.0(8) 10_655 .
F7B Sn1 F6B 86.9(10) 10_655 10_655
F7B Sn1 F6B 93.1(10) . 10_655
F5 Sn1 F6B 82.6(8) 10_655 10_655
F5 Sn1 F6B 97.4(8) . 10_655
F7B Sn1 F6B 93.1(10) 10_655 .
F7B Sn1 F6B 86.9(10) . .
F5 Sn1 F6B 97.4(8) 10_655 .
F5 Sn1 F6B 82.6(8) . .
F6B Sn1 F6B 180.0(17) 10_655 .
F7B Sn1 F7A 32.9(8) 10_655 10_655
F7B Sn1 F7A 147.1(8) . 10_655
F5 Sn1 F7A 81.7(6) 10_655 10_655
F5 Sn1 F7A 98.3(6) . 10_655
F6B Sn1 F7A 116.4(9) 10_655 10_655
F6B Sn1 F7A 63.6(9) . 10_655
F7B Sn1 F7A 147.1(8) 10_655 .
F7B Sn1 F7A 32.9(8) . .
F5 Sn1 F7A 98.3(6) 10_655 .
F5 Sn1 F7A 81.7(6) . .
F6B Sn1 F7A 63.6(9) 10_655 .
F6B Sn1 F7A 116.4(9) . .
F7A Sn1 F7A 180.0(12) 10_655 .
F7B Sn1 F6A 59.2(8) 10_655 10_655
F7B Sn1 F6A 120.8(8) . 10_655
F5 Sn1 F6A 90.5(4) 10_655 10_655
F5 Sn1 F6A 89.5(4) . 10_655
F6B Sn1 F6A 28.6(7) 10_655 10_655
F6B Sn1 F6A 151.4(7) . 10_655
F7A Sn1 F6A 90.7(5) 10_655 10_655
F7A Sn1 F6A 89.3(5) . 10_655
F7B Sn1 F6A 120.8(8) 10_655 .
F7B Sn1 F6A 59.2(8) . .
F5 Sn1 F6A 89.5(4) 10_655 .
F5 Sn1 F6A 90.5(4) . .
F6B Sn1 F6A 151.4(7) 10_655 .
F6B Sn1 F6A 28.6(7) . .
F7A Sn1 F6A 89.3(5) 10_655 .
F7A Sn1 F6A 90.7(5) . .
F6A Sn1 F6A 180.0(6) 10_655 .
F7B Sn1 Rb2 73.7(7) 10_655 10_655
F7B Sn1 Rb2 106.3(7) . 10_655
F5 Sn1 Rb2 47.4(3) 10_655 10_655
F5 Sn1 Rb2 132.6(3) . 10_655
F6B Sn1 Rb2 39.6(7) 10_655 10_655
F6B Sn1 Rb2 140.4(7) . 10_655
F7A Sn1 Rb2 89.9(5) 10_655 10_655
F7A Sn1 Rb2 90.1(5) . 10_655
F6A Sn1 Rb2 43.5(2) 10_655 10_655
F6A Sn1 Rb2 136.5(2) . 10_655
F7B Sn1 Rb2 106.3(7) 10_655 .
F7B Sn1 Rb2 73.7(7) . .
F5 Sn1 Rb2 132.6(3) 10_655 .
F5 Sn1 Rb2 47.4(3) . .
F6B Sn1 Rb2 140.4(7) 10_655 .
F6B Sn1 Rb2 39.6(7) . .
F7A Sn1 Rb2 90.1(5) 10_655 .
F7A Sn1 Rb2 89.9(5) . .
F6A Sn1 Rb2 136.5(2) 10_655 .
F6A Sn1 Rb2 43.5(2) . .
Rb2 Sn1 Rb2 180.00(4) 10_655 .
F4 Sn2 F4 90.8(3) 18_545 16_655
F4 Sn2 F4 179.999(1) 18_545 3_665
F4 Sn2 F4 89.2(3) 16_655 3_665
F4 Sn2 F4 89.2(3) 18_545 .
F4 Sn2 F4 179.998(1) 16_655 .
F4 Sn2 F4 90.8(3) 3_665 .
F4 Sn2 F4 89.2(3) 18_545 2_655
F4 Sn2 F4 89.2(3) 16_655 2_655
F4 Sn2 F4 90.8(3) 3_665 2_655
F4 Sn2 F4 90.8(3) . 2_655
F4 Sn2 F4 90.8(3) 18_545 17
F4 Sn2 F4 90.8(3) 16_655 17
F4 Sn2 F4 89.2(3) 3_665 17
F4 Sn2 F4 89.2(3) . 17
F4 Sn2 F4 179.998(1) 2_655 17
F4 Sn2 Rb2 145.26(18) 18_545 14
F4 Sn2 Rb2 103.16(17) 16_655 14
F4 Sn2 Rb2 34.73(18) 3_665 14
F4 Sn2 Rb2 76.84(17) . 14
F4 Sn2 Rb2 122.11(19) 2_655 14
F4 Sn2 Rb2 57.89(19) 17 14
F4 Sn2 Rb2 76.84(18) 18_545 4
F4 Sn2 Rb2 122.11(19) 16_655 4
F4 Sn2 Rb2 103.16(18) 3_665 4
F4 Sn2 Rb2 57.89(19) . 4
F4 Sn2 Rb2 145.27(18) 2_655 4
F4 Sn2 Rb2 34.73(18) 17 4
Rb2 Sn2 Rb2 68.768(14) 14 4
F4 Sn2 Rb2 122.11(19) 18_545 6
F4 Sn2 Rb2 34.73(18) 16_655 6
F4 Sn2 Rb2 57.90(19) 3_665 6
F4 Sn2 Rb2 145.27(18) . 6
F4 Sn2 Rb2 103.16(18) 2_655 6
F4 Sn2 Rb2 76.84(18) 17 6
Rb2 Sn2 Rb2 68.768(14) 14 6
Rb2 Sn2 Rb2 111.234(14) 4 6
F4 Sn2 Rb2 103.16(18) 18_545 13
F4 Sn2 Rb2 57.89(19) 16_655 13
F4 Sn2 Rb2 76.84(18) 3_665 13
F4 Sn2 Rb2 122.11(19) . 13
F4 Sn2 Rb2 34.73(18) 2_655 13
F4 Sn2 Rb2 145.27(18) 17 13
Rb2 Sn2 Rb2 111.234(14) 14 13
Rb2 Sn2 Rb2 180.0 4 13
Rb2 Sn2 Rb2 68.767(14) 6 13
F4 Sn2 Rb2 57.89(19) 18_545 15
F4 Sn2 Rb2 145.27(18) 16_655 15
F4 Sn2 Rb2 122.11(19) 3_665 15
F4 Sn2 Rb2 34.74(18) . 15
F4 Sn2 Rb2 76.84(18) 2_655 15
F4 Sn2 Rb2 103.16(18) 17 15
Rb2 Sn2 Rb2 111.234(14) 14 15
Rb2 Sn2 Rb2 68.767(14) 4 15
Rb2 Sn2 Rb2 180.0 6 15
Rb2 Sn2 Rb2 111.232(14) 13 15
F4 Sn2 Rb2 34.73(18) 18_545 5
F4 Sn2 Rb2 76.84(17) 16_655 5
F4 Sn2 Rb2 145.27(18) 3_665 5
F4 Sn2 Rb2 103.16(17) . 5
F4 Sn2 Rb2 57.89(19) 2_655 5
F4 Sn2 Rb2 122.11(19) 17 5
Rb2 Sn2 Rb2 180.0 14 5
Rb2 Sn2 Rb2 111.232(14) 4 5
Rb2 Sn2 Rb2 111.232(14) 6 5
Rb2 Sn2 Rb2 68.766(14) 13 5
Rb2 Sn2 Rb2 68.766(14) 15 5
F1 Cu1 F2 166.0(3) . 3_665
F1 Cu1 F2 87.2(3) . .
F2 Cu1 F2 91.5(6) 3_665 .
F1 Cu1 F3 94.7(3) . .
F2 Cu1 F3 89.3(3) 3_665 .
F2 Cu1 F3 168.9(3) . .
F1 Cu1 F4 87.2(2) . 3_665
F2 Cu1 F4 106.6(3) 3_665 3_665
F2 Cu1 F4 85.7(3) . 3_665
F3 Cu1 F4 83.4(3) . 3_665
F1 Cu1 Rb2 47.65(18) . 14
F2 Cu1 Rb2 142.8(3) 3_665 14
F2 Cu1 Rb2 64.9(3) . 14
F3 Cu1 Rb2 108.6(2) . 14
F4 Cu1 Rb2 46.75(15) 3_665 14
F1 Cu1 Rb2 51.7(2) . 2_655
F2 Cu1 Rb2 119.4(3) 3_665 2_655
F2 Cu1 Rb2 45.1(2) . 2_655
F3 Cu1 Rb2 142.0(2) . 2_655
F4 Cu1 Rb2 108.61(15) 3_665 2_655
Rb2 Cu1 Rb2 64.43(3) 14 2_655
F1 Cu1 Rb2 132.70(19) . .
F2 Cu1 Rb2 37.0(2) 3_665 .
F2 Cu1 Rb2 115.4(3) . .
F3 Cu1 Rb2 71.1(2) . .
F4 Cu1 Rb2 132.71(15) 3_665 .
Rb2 Cu1 Rb2 179.45(5) 14 .
Rb2 Cu1 Rb2 116.11(5) 2_655 .
F1 Cu1 Rb2 131.4(2) . 13
F2 Cu1 Rb2 56.8(3) 3_665 13
F2 Cu1 Rb2 134.7(2) . 13
F3 Cu1 Rb2 39.3(2) . 13
F4 Cu1 Rb2 75.38(15) 3_665 13
Rb2 Cu1 Rb2 119.95(5) 14 13
Rb2 Cu1 Rb2 175.54(5) 2_655 13
Rb2 Cu1 Rb2 59.51(3) . 13
F3 Cu2 F8 175.9(4) . .
F3 Cu2 F1 89.3(3) . 15_445
F8 Cu2 F1 93.1(3) . 15_445
F3 Cu2 F8 91.9(3) . 14
F8 Cu2 F8 85.9(5) . 14
F1 Cu2 F8 177.1(3) 15_445 14
F3 Cu2 F5 82.3(4) . 6
F8 Cu2 F5 94.2(4) . 6
F1 Cu2 F5 95.8(3) 15_445 6
F8 Cu2 F5 87.0(4) 14 6
F3 Cu2 F6B 94.1(7) . .
F8 Cu2 F6B 89.7(7) . .
F1 Cu2 F6B 78.1(6) 15_445 .
F8 Cu2 F6B 99.1(6) 14 .
F5 Cu2 F6B 173.0(7) 6 .
F3 Cu2 F6A 72.9(4) . .
F8 Cu2 F6A 110.5(4) . .
F1 Cu2 F6A 87.9(3) 15_445 .
F8 Cu2 F6A 89.9(3) 14 .
F5 Cu2 F6A 154.9(4) 6 .
F6B Cu2 F6A 23.4(6) . .
F3 Cu2 Rb1 115.0(3) . 4_445
F8 Cu2 Rb1 61.1(3) . 4_445
F1 Cu2 Rb1 136.1(2) 15_445 4_445
F8 Cu2 Rb1 45.4(3) 14 4_445
F5 Cu2 Rb1 55.6(4) 6 4_445
F6B Cu2 Rb1 131.4(6) . 4_445
F6A Cu2 Rb1 132.8(2) . 4_445
F3 Cu2 Rb2 45.7(2) . 13
F8 Cu2 Rb2 134.6(3) . 13
F1 Cu2 Rb2 50.58(17) 15_445 13
F8 Cu2 Rb2 131.7(3) 14 13
F5 Cu2 Rb2 68.2(4) 6 13
F6B Cu2 Rb2 105.0(6) . 13
F6A Cu2 Rb2 96.0(2) . 13
Rb1 Cu2 Rb2 123.39(4) 4_445 13
F3 Cu2 Rb2 72.9(2) . .
F8 Cu2 Rb2 111.0(3) . .
F1 Cu2 Rb2 41.0(2) 15_445 .
F8 Cu2 Rb2 137.1(3) 14 .
F5 Cu2 Rb2 128.3(4) 6 .
F6B Cu2 Rb2 44.7(6) . .
F6A Cu2 Rb2 47.5(2) . .
Rb1 Cu2 Rb2 172.02(5) 4_445 .
Rb2 Cu2 Rb2 61.93(4) 13 .
F3 Cu2 Rb1 140.9(2) . 10_655
F8 Cu2 Rb1 39.3(3) . 10_655
F1 Cu2 Rb1 121.89(18) 15_445 10_655
F8 Cu2 Rb1 55.9(3) 14 10_655
F5 Cu2 Rb1 113.9(4) 6 10_655
F6B Cu2 Rb1 72.6(6) . 10_655
F6A Cu2 Rb1 84.3(2) . 10_655
Rb1 Cu2 Rb1 60.09(7) 4_445 10_655
Rb2 Cu2 Rb1 172.36(4) 13 10_655
Rb2 Cu2 Rb1 113.86(4) . 10_655
Cu2 F1 Cu1 137.5(3) 14 .
Cu2 F1 Rb2 114.0(3) 14 14
Cu1 F1 Rb2 103.9(3) . 14
Cu2 F1 Rb2 101.2(2) 14 2_655
Cu1 F1 Rb2 99.5(3) . 2_655
Rb2 F1 Rb2 86.34(15) 14 2_655
Cu1 F2 Cu1 133.0(4) 2_655 .
Cu1 F2 Rb2 119.7(4) 2_655 2_655
Cu1 F2 Rb2 106.9(3) . 2_655
Cu1 F2 Rb2 96.3(3) 2_655 14
Cu1 F2 Rb2 85.6(3) . 14
Rb2 F2 Rb2 79.9(2) 2_655 14
Cu2 F3 Cu1 123.8(4) . .
Cu2 F3 Rb2 107.4(3) . 13
Cu1 F3 Rb2 116.5(4) . 13
Sn2 F4 Cu1 129.4(3) . 2_655
Sn2 F4 Rb2 122.1(3) . 15
Cu1 F4 Rb2 96.97(19) 2_655 15
Sn2 F4 Rb2 94.6(2) . 4
Cu1 F4 Rb2 114.1(2) 2_655 4
Rb2 F4 Rb2 95.05(18) 15 4
Sn1 F5 Cu2 130.7(4) . 8_544
Sn1 F5 Rb2 106.3(3) . .
Cu2 F5 Rb2 119.3(3) 8_544 .
Sn1 F5 Rb1 106.4(5) . .
Cu2 F5 Rb1 88.3(4) 8_544 .
Rb2 F5 Rb1 94.9(3) . .
Cu2 F8 Cu2 136.2(5) . 15_445
Cu2 F8 Rb1 116.8(4) . 10_655
Cu2 F8 Rb1 106.9(3) 15_445 10_655
Cu2 F8 Rb1 90.5(3) . 4_445
Cu2 F8 Rb1 96.8(3) 15_445 4_445
Rb1 F8 Rb1 78.2(2) 10_655 4_445
Sn1 F6A Cu2 131.5(5) . .
Sn1 F6A Rb2 110.2(3) . .
Cu2 F6A Rb2 97.3(3) . .
Sn1 F7A Rb2 122.4(7) . 2_655
Sn1 F7A Rb1 123.2(6) . .
Rb2 F7A Rb1 114.3(4) 2_655 .
Sn1 F6B Cu2 135.5(12) . .
Sn1 F6B Rb2 115.7(10) . .
Cu2 F6B Rb2 101.1(8) . .
Sn1 F7B Rb2 120.3(11) . 2_655
Sn1 F7B Rb1 99.8(8) . .
Rb2 F7B Rb1 96.7(7) 2_655 .

loop_
_geom_bond_atom_site_label_1
_geom_bond_atom_site_label_2
_geom_bond_distance
_geom_bond_site_symmetry_2
Rb1 F7A 2.833(15) .
Rb1 F7A 2.833(15) 2_655
Rb1 F7A 2.833(15) 3_665
Rb1 F8 2.934(9) 10_655
Rb1 F8 2.934(9) 12
Rb1 F8 2.934(9) 11_665
Rb1 F5 3.252(15) 2_655
Rb1 F5 3.252(15) .
Rb1 F5 3.252(15) 3_665
Rb1 F8 3.447(9) 7_554
Rb1 F8 3.447(9) 8_544
Rb1 F8 3.447(9) 9_654
Rb2 F7A 2.826(14) 3_665
Rb2 F4 2.852(6) 14_455
Rb2 F7B 2.89(2) 3_665
Rb2 F2 2.895(8) 3_665
Rb2 F6B 2.95(2) .
Rb2 F1 2.960(6) 15_445
Rb2 F3 2.966(6) 13
Rb2 F6A 3.062(9) .
Rb2 F1 3.113(6) 3_665
Rb2 F5 3.201(9) .
Rb2 F2 3.531(9) 15_445
Rb2 F4 3.602(7) 7_444
Sn1 F7B 1.91(3) 10_655
Sn1 F7B 1.91(3) .
Sn1 F5 1.926(7) 10_655
Sn1 F5 1.926(7) .
Sn1 F6B 1.93(2) 10_655
Sn1 F6B 1.93(2) .
Sn1 F7A 1.940(11) 10_655
Sn1 F7A 1.940(11) .
Sn1 F6A 1.969(9) 10_655
Sn1 F6A 1.969(9) .
Sn1 Rb2 4.1725(10) 10_655
Sn2 F4 1.966(6) 18_545
Sn2 F4 1.966(6) 16_655
Sn2 F4 1.966(6) 3_665
Sn2 F4 1.966(6) .
Sn2 F4 1.966(6) 2_655
Sn2 F4 1.966(6) 17
Sn2 Rb2 4.2389(12) 14
Sn2 Rb2 4.2389(12) 4
Sn2 Rb2 4.2389(13) 6
Sn2 Rb2 4.2390(12) 13
Sn2 Rb2 4.2390(13) 15
Sn2 Rb2 4.2390(12) 5
Cu1 F1 1.906(8) .
Cu1 F2 1.906(8) 3_665
Cu1 F2 1.919(8) .
Cu1 F3 1.922(9) .
Cu1 F4 2.317(6) 3_665
Cu1 Rb2 3.8869(19) 14
Cu1 Rb2 3.9095(18) 2_655
Cu1 Rb2 4.1923(18) 13
Cu2 F3 1.872(9) .
Cu2 F8 1.873(8) .
Cu2 F1 1.904(8) 15_445
Cu2 F8 1.910(8) 14
Cu2 F5 2.323(8) 6
Cu2 F6B 2.36(2) .
Cu2 F6A 2.394(10) .
Cu2 Rb1 3.939(2) 4_445
Cu2 Rb2 3.9525(19) 13
Cu2 Rb1 4.133(2) 10_655
F1 Cu2 1.904(8) 14
F1 Rb2 2.960(6) 14
F1 Rb2 3.113(6) 2_655
F2 Cu1 1.906(8) 2_655
F2 Rb2 2.895(8) 2_655
F2 Rb2 3.531(9) 14
F3 Rb2 2.966(6) 13
F4 Cu1 2.317(6) 2_655
F4 Rb2 2.852(6) 15
F4 Rb2 3.602(7) 4
F5 Cu2 2.323(8) 8_544
F8 Cu2 1.910(8) 15_445
F8 Rb1 2.934(9) 10_655
F8 Rb1 3.447(9) 4_445
F7A Rb2 2.826(14) 2_655
F7B Rb2 2.89(2) 2_655
